data_4101750
loop_
_publ_author_name
'Yamashita, Mai'
'Furutachi, Hideki'
'Tosha, Takehiko'
'Fujinami, Shuhei'
'Saito, Wataru'
'Maeda, Yonezo'
'Takahashi, Kenji'
'Tanaka, Koji'
'Kitagawa, Teizo'
'Suzuki, Masatatsu'

_publ_section_title
;
 Regioselective arene hydroxylation mediated by a (mu-peroxo)diiron(III)
 complex: a functional model for toluene monooxygenase.
;
_journal_issue 1
_journal_name_full 'Journal of the American Chemical Society'
_journal_page_first 2
_journal_page_last 3
_journal_paper_doi 10.1021/ja063987z
_journal_volume 129
_journal_year 2007
_chemical_formula_moiety 'C94 H100 Fe4 N20 O8, 4(Cl1 O4), 4(C2 H3 N1)'
_chemical_formula_sum 'C102 H112 Cl4 Fe4 N24 O24'
_chemical_formula_weight 2423.35
_space_group_IT_number 2
_symmetry_cell_setting triclinic
_symmetry_Int_Tables_number 2
_symmetry_space_group_name_Hall '-P 1'
_symmetry_space_group_name_H-M 'P -1'
_cell_angle_alpha 96.173(3)
_cell_angle_beta 111.734(6)
_cell_angle_gamma 116.840(4)
_cell_formula_units_Z 1
_cell_length_a 14.539(5)
_cell_length_b 15.527(6)
_cell_length_c 16.016(6)
_cell_measurement_reflns_used 12195
_cell_measurement_temperature 123.2
_cell_measurement_theta_max 27.5
_cell_measurement_theta_min 3.0
_cell_volume 2827.3(18)
_computing_cell_refinement CRYSTALCLEAR
_computing_data_collection CRYSTALCLEAR
_computing_data_reduction 'teXsan Ver. 1.11'
_computing_publication_material 'teXsan Ver. 1.11'
_computing_structure_refinement 'teXsan Ver. 1.10'
_computing_structure_solution SIR92
_diffrn_detector_area_resol_mean 14.62
_diffrn_measured_fraction_theta_full 0.9567
_diffrn_measured_fraction_theta_max 0.9567
_diffrn_measurement_device_type 'Rigaku/MSC Mercury CCD'
_diffrn_measurement_method \w
_diffrn_radiation_type 'Mo K\a'
_diffrn_radiation_wavelength 0.7107
_diffrn_reflns_av_R_equivalents 0.030
_diffrn_reflns_limit_h_max 18
_diffrn_reflns_limit_h_min -15
_diffrn_reflns_limit_k_max 16
_diffrn_reflns_limit_k_min -20
_diffrn_reflns_limit_l_max 20
_diffrn_reflns_limit_l_min -20
_diffrn_reflns_number 21474
_diffrn_reflns_theta_full 27.49
_diffrn_reflns_theta_max 27.49
_exptl_absorpt_coefficient_mu 0.677
_exptl_absorpt_correction_T_max 0.947
_exptl_absorpt_correction_T_min 0.787
_exptl_absorpt_correction_type multi-scan
_exptl_absorpt_process_details '(Jacobson, 1998)'
_exptl_crystal_colour 'Red Brown'
_exptl_crystal_density_diffrn 1.423
_exptl_crystal_density_method 'not measured'
_exptl_crystal_description Prism
_exptl_crystal_F_000 1256.00
_exptl_crystal_size_max 0.200
_exptl_crystal_size_mid 0.150
_exptl_crystal_size_min 0.080
_refine_diff_density_max 1.17
_refine_diff_density_min -0.53
_refine_ls_extinction_method none
_refine_ls_goodness_of_fit_ref 1.456
_refine_ls_hydrogen_treatment noref
_refine_ls_number_parameters 739
_refine_ls_number_reflns 8222
_refine_ls_R_factor_gt 0.0597
_refine_ls_shift/su_max 0.0058
_refine_ls_structure_factor_coef F
_refine_ls_weighting_details 'w = 1/[\s^2^(Fo) + 0.00221|Fo|^2^]'
_refine_ls_weighting_scheme calc
_refine_ls_wR_factor_ref 0.0911
_reflns_number_gt 8222
_reflns_number_total 12387
_reflns_threshold_expression F^2^>3.0\s(F^2^)
_cod_data_source_file ja063987zsi20060606_093929.cif
_cod_data_source_block IV
_cod_original_cell_volume 2827(2)
_cod_original_sg_symbol_H-M 'P -1         '
_cod_original_formula_sum 'C102 H112 Cl4 Fe4 N24 O24 '
_cod_database_code 4101750

loop_
_symmetry_equiv_pos_as_xyz
x,y,z
-x,-y,-z

loop_
_atom_site_label
_atom_site_type_symbol
_atom_site_fract_x
_atom_site_fract_y
_atom_site_fract_z
_atom_site_U_iso_or_equiv
_atom_site_adp_type
_atom_site_occupancy
_atom_site_calc_flag
_atom_site_refinement_flags
_atom_site_disorder_assembly
_atom_site_disorder_group
Fe1 Fe -0.27780(5) -0.18263(5) 0.36694(4) 0.0185(2) Uani 1.00 d . . .
Fe2 Fe -0.02763(5) 0.05959(4) 0.55304(4) 0.0168(2) Uani 1.00 d . . .
O1 O -0.1831(2) -0.0786(2) 0.5010(2) 0.0195(7) Uani 1.00 d . . .
O2 O -0.2668(3) -0.0949(2) 0.2910(2) 0.0246(8) Uani 1.00 d . . .
O3 O -0.0421(2) 0.0290(2) 0.4256(2) 0.0187(7) Uani 1.00 d . . .
O4 O 0.1352(2) 0.1808(2) 0.6187(2) 0.0201(7) Uani 1.00 d . . .
N1 N -0.3383(3) -0.2847(3) 0.4504(3) 0.0291(10) Uani 1.00 d . . .
N2 N -0.3909(3) -0.3352(3) 0.2648(3) 0.0255(10) Uani 1.00 d . . .
N3 N -0.5463(3) -0.4774(3) 0.1527(3) 0.033(1) Uani 1.00 d . . .
N4 N -0.4255(3) -0.1821(3) 0.3524(3) 0.0244(10) Uani 1.00 d . . .
N5 N -0.5224(4) -0.1137(4) 0.3690(3) 0.040(1) Uani 1.00 d . . .
N6 N -0.0602(3) 0.0530(3) 0.6788(3) 0.0213(9) Uani 1.00 d . . .
N7 N 0.1274(3) 0.2953(3) 0.7596(3) 0.0226(9) Uani 1.00 d . . .
N8 N 0.0900(3) 0.3674(3) 0.8597(3) 0.0261(10) Uani 1.00 d . . .
N9 N -0.0943(3) 0.1558(3) 0.5528(3) 0.0185(9) Uani 1.00 d . . .
N10 N -0.1217(3) 0.2842(3) 0.5650(3) 0.0230(10) Uani 1.00 d . . .
C1 C -0.2096(4) -0.1217(4) 0.5696(4) 0.033(1) Uani 1.00 d . . .
C2 C -0.2386(4) -0.2283(4) 0.5467(4) 0.035(1) Uani 1.00 d . . .
C3 C -0.1067(4) -0.0556(3) 0.6712(3) 0.027(1) Uani 1.00 d . . .
C4 C -0.3525(4) -0.3829(4) 0.4096(4) 0.033(1) Uani 1.00 d . . .
C5 C -0.4219(4) -0.4120(3) 0.3054(4) 0.027(1) Uani 1.00 d . . .
C6 C -0.5189(4) -0.5003(4) 0.2353(4) 0.034(1) Uani 1.00 d . . .
C7 C -0.4690(4) -0.3770(4) 0.1728(4) 0.028(1) Uani 1.00 d . . .
C8 C -0.6467(6) -0.5494(5) 0.0616(5) 0.055(2) Uani 1.00 d . . .
C9 C -0.4704(4) -0.3247(4) 0.1020(3) 0.030(1) Uani 1.00 d . . .
C10 C -0.5694(5) -0.3223(6) 0.0470(5) 0.053(2) Uani 1.00 d . . .
C11 C -0.5698(6) -0.2757(6) -0.0214(5) 0.066(2) Uani 1.00 d . . .
C12 C -0.4730(6) -0.2312(5) -0.0361(4) 0.055(2) Uani 1.00 d . . .
C13 C -0.3741(5) -0.2298(5) 0.0203(5) 0.044(2) Uani 1.00 d . . .
C14 C -0.3726(5) -0.2760(4) 0.0889(4) 0.037(1) Uani 1.00 d . . .
C15 C -0.4519(4) -0.3020(4) 0.4418(4) 0.032(1) Uani 1.00 d . . .
C16 C -0.4720(4) -0.2223(4) 0.4093(3) 0.028(1) Uani 1.00 d . . .
C17 C -0.5320(4) -0.1809(5) 0.4201(4) 0.039(2) Uani 1.00 d . . .
C18 C -0.4582(4) -0.1171(4) 0.3268(4) 0.029(1) Uani 1.00 d . . .
C19 C -0.5725(6) -0.0497(6) 0.3657(6) 0.064(3) Uani 1.00 d . . .
C20 C -0.4286(5) -0.0654(4) 0.2621(4) 0.037(1) Uani 1.00 d . . .
C21 C -0.4853(7) -0.0220(6) 0.2119(5) 0.061(2) Uani 1.00 d . . .
C22 C -0.4575(7) 0.0240(7) 0.1473(6) 0.067(3) Uani 1.00 d . . .
C23 C -0.3701(7) 0.0277(5) 0.1322(5) 0.057(2) Uani 1.00 d . . .
C24 C -0.3084(5) -0.0138(4) 0.1794(4) 0.038(1) Uani 1.00 d . . .
C25 C -0.3349(4) -0.0598(4) 0.2448(4) 0.031(1) Uani 1.00 d . . .
C26 C 0.0462(4) 0.1182(3) 0.7739(3) 0.023(1) Uani 1.00 d . . .
C27 C 0.0794(4) 0.2272(4) 0.8018(3) 0.025(1) Uani 1.00 d . . .
C28 C 0.0569(4) 0.2716(4) 0.8639(3) 0.029(1) Uani 1.00 d . . .
C29 C 0.1327(3) 0.3796(3) 0.7953(3) 0.022(1) Uani 1.00 d . . .
C30 C 0.0844(4) 0.4421(4) 0.9189(4) 0.038(1) Uani 1.00 d . . .
C31 C 0.1778(4) 0.4722(3) 0.7703(3) 0.025(1) Uani 1.00 d . . .
C32 C 0.1256(4) 0.5296(4) 0.7563(4) 0.032(1) Uani 1.00 d . . .
C33 C 0.1715(4) 0.6151(4) 0.7300(4) 0.038(1) Uani 1.00 d . . .
C34 C 0.2685(4) 0.6452(4) 0.7157(4) 0.036(1) Uani 1.00 d . . .
C35 C 0.3198(4) 0.5872(4) 0.7288(4) 0.036(1) Uani 1.00 d . . .
C36 C 0.2750(4) 0.5022(4) 0.7562(4) 0.029(1) Uani 1.00 d . . .
C37 C -0.1525(4) 0.0765(4) 0.6645(3) 0.024(1) Uani 1.00 d . . .
C38 C -0.1369(4) 0.1561(4) 0.6170(3) 0.023(1) Uani 1.00 d . . .
C39 C -0.1552(4) 0.2344(4) 0.6246(3) 0.027(1) Uani 1.00 d . . .
C40 C -0.0833(3) 0.2361(3) 0.5239(3) 0.020(1) Uani 1.00 d . . .
C41 C -0.1382(5) 0.3673(4) 0.5439(4) 0.034(1) Uani 1.00 d . . .
C42 C -0.0343(4) 0.2705(3) 0.4602(3) 0.024(1) Uani 1.00 d . . .
C43 C 0.0639(4) 0.3697(4) 0.4917(4) 0.029(1) Uani 1.00 d . . .
C44 C 0.1128(4) 0.4003(4) 0.4332(5) 0.041(2) Uani 1.00 d . . .
C45 C 0.0652(5) 0.3345(5) 0.3422(5) 0.042(2) Uani 1.00 d . . .
C46 C -0.0313(5) 0.2368(4) 0.3113(4) 0.035(2) Uani 1.00 d . . .
C47 C -0.0813(4) 0.2047(4) 0.3698(3) 0.026(1) Uani 1.00 d . . .
Cl1 Cl 0.4518(1) 0.2069(1) 0.3149(1) 0.0462(4) Uani 1.00 d . . .
Cl2 Cl 0.7875(1) 0.4593(1) 0.7807(1) 0.0439(4) Uani 1.00 d . . .
O5 O 0.3594(4) 0.1229(4) 0.3195(4) 0.067(2) Uani 1.00 d . . .
O6 O 0.5586(5) 0.2314(6) 0.3890(4) 0.102(2) Uani 1.00 d . . .
O7 O 0.4384(7) 0.2915(5) 0.3257(6) 0.106(3) Uani 1.00 d . . .
O8 O 0.4505(5) 0.1809(4) 0.2273(4) 0.081(2) Uani 1.00 d . . .
O9 O 0.7079(6) 0.4048(5) 0.8126(5) 0.095(2) Uani 1.00 d . . .
O10 O 0.8881(5) 0.5496(5) 0.8547(4) 0.094(2) Uani 1.00 d . . .
O11 O 0.8252(6) 0.4026(6) 0.7482(5) 0.118(3) Uani 1.00 d . . .
O12 O 0.7292(4) 0.4844(5) 0.7034(5) 0.113(2) Uani 1.00 d . . .
N11 N 0.803(1) 0.193(2) 0.853(2) 0.130(7) Uani 0.50 d P . .
N12 N 0.1313(10) 0.175(1) 0.0241(8) 0.135(5) Uani 1.00 d . . .
N13 N 0.892(1) 0.068(1) 0.092(1) 0.111(6) Uani 0.50 d P . .
C48 C 0.811(1) 0.233(1) 0.914(2) 0.099(6) Uani 0.50 d P . .
C49 C 0.831(1) 0.282(1) 1.001(2) 0.134(8) Uani 0.50 d P . .
C50 C 0.1532(9) 0.217(1) 0.1050(8) 0.100(4) Uani 1.00 d . . .
C51 C 0.178(1) 0.2593(9) 0.1924(8) 0.103(4) Uani 1.00 d . . .
C52 C 0.863(1) 0.039(1) 0.014(1) 0.072(4) Uani 0.50 d P . .
C53 C 0.827(1) 0.001(1) -0.0874(10) 0.068(4) Uani 0.50 d P . .
H1 H -0.2761 -0.1221 0.5670 0.0393 Uiso 1.00 calc . . .
H2 H -0.2591 -0.2573 0.5911 0.0424 Uiso 1.00 calc . . .
H3 H -0.1737 -0.2305 0.5484 0.0424 Uiso 1.00 calc . . .
H4 H -0.0473 -0.0702 0.6820 0.0320 Uiso 1.00 calc . . .
H5 H -0.1335 -0.0698 0.7168 0.0320 Uiso 1.00 calc . . .
H6 H -0.2784 -0.3744 0.4253 0.0401 Uiso 1.00 calc . . .
H7 H -0.3928 -0.4336 0.4325 0.0401 Uiso 1.00 calc . . .
H8 H -0.5591 -0.5646 0.2426 0.0412 Uiso 1.00 calc . . .
H9 H -0.7164 -0.5715 0.0666 0.0654 Uiso 1.00 calc . . .
H10 H -0.6481 -0.5170 0.0144 0.0654 Uiso 1.00 calc . . .
H11 H -0.6414 -0.6068 0.0440 0.0654 Uiso 1.00 calc . . .
H12 H -0.6360 -0.3527 0.0569 0.0639 Uiso 1.00 calc . . .
H13 H -0.6368 -0.2742 -0.0587 0.0798 Uiso 1.00 calc . . .
H14 H -0.4750 -0.2015 -0.0851 0.0657 Uiso 1.00 calc . . .
H15 H -0.3067 -0.1968 0.0117 0.0532 Uiso 1.00 calc . . .
H16 H -0.3038 -0.2746 0.1277 0.0444 Uiso 1.00 calc . . .
H17 H -0.5138 -0.3678 0.3969 0.0383 Uiso 1.00 calc . . .
H18 H -0.4499 -0.2986 0.5021 0.0383 Uiso 1.00 calc . . .
H19 H -0.5733 -0.1951 0.4560 0.0466 Uiso 1.00 calc . . .
H20 H -0.5401 -0.0060 0.4284 0.0762 Uiso 1.00 calc . . .
H21 H -0.5549 -0.0094 0.3268 0.0762 Uiso 1.00 calc . . .
H22 H -0.6549 -0.0921 0.3400 0.0762 Uiso 1.00 calc . . .
H23 H -0.5465 -0.0235 0.2217 0.0737 Uiso 1.00 calc . . .
H24 H -0.4994 0.0524 0.1142 0.0805 Uiso 1.00 calc . . .
H25 H -0.3510 0.0594 0.0885 0.0682 Uiso 1.00 calc . . .
H26 H -0.2480 -0.0110 0.1675 0.0453 Uiso 1.00 calc . . .
H27 H 0.0312 0.0905 0.8208 0.0279 Uiso 1.00 calc . . .
H28 H 0.1098 0.1166 0.7716 0.0279 Uiso 1.00 calc . . .
H29 H 0.0244 0.2413 0.9025 0.0347 Uiso 1.00 calc . . .
H30 H 0.1322 0.4561 0.9843 0.0454 Uiso 1.00 calc . . .
H31 H 0.1115 0.5036 0.9040 0.0454 Uiso 1.00 calc . . .
H32 H 0.0059 0.4151 0.9067 0.0454 Uiso 1.00 calc . . .
H33 H 0.0586 0.5100 0.7650 0.0387 Uiso 1.00 calc . . .
H34 H 0.1358 0.6540 0.7214 0.0451 Uiso 1.00 calc . . .
H35 H 0.2991 0.7039 0.6974 0.0438 Uiso 1.00 calc . . .
H36 H 0.3859 0.6060 0.7189 0.0428 Uiso 1.00 calc . . .
H37 H 0.3114 0.4638 0.7656 0.0347 Uiso 1.00 calc . . .
H38 H -0.2274 0.0162 0.6256 0.0290 Uiso 1.00 calc . . .
H39 H -0.1461 0.1014 0.7245 0.0290 Uiso 1.00 calc . . .
H40 H -0.1849 0.2514 0.6632 0.0318 Uiso 1.00 calc . . .
H41 H -0.0972 0.4228 0.6013 0.0407 Uiso 1.00 calc . . .
H42 H -0.1089 0.3896 0.5012 0.0407 Uiso 1.00 calc . . .
H43 H -0.2191 0.3435 0.5156 0.0407 Uiso 1.00 calc . . .
H44 H 0.0964 0.4155 0.5533 0.0346 Uiso 1.00 calc . . .
H45 H 0.1797 0.4671 0.4551 0.0488 Uiso 1.00 calc . . .
H46 H 0.0987 0.3564 0.3018 0.0500 Uiso 1.00 calc . . .
H47 H -0.0637 0.1914 0.2495 0.0422 Uiso 1.00 calc . . .
H48 H -0.1477 0.1376 0.3478 0.0315 Uiso 1.00 calc . . .

loop_
_atom_site_aniso_label
_atom_site_aniso_U_11
_atom_site_aniso_U_22
_atom_site_aniso_U_33
_atom_site_aniso_U_12
_atom_site_aniso_U_13
_atom_site_aniso_U_23
Fe1 0.0179(3) 0.0207(3) 0.0215(3) 0.0126(3) 0.0098(2) 0.0096(3)
Fe2 0.0202(3) 0.0173(3) 0.0192(3) 0.0127(2) 0.0111(2) 0.0081(2)
O1 0.026(1) 0.019(1) 0.021(2) 0.013(1) 0.015(1) 0.009(1)
O2 0.026(2) 0.030(2) 0.024(2) 0.018(1) 0.012(1) 0.015(1)
O3 0.024(1) 0.019(1) 0.020(2) 0.015(1) 0.011(1) 0.008(1)
O4 0.020(1) 0.020(1) 0.025(2) 0.012(1) 0.011(1) 0.009(1)
N1 0.024(2) 0.022(2) 0.026(2) 0.006(2) 0.006(2) 0.008(2)
N2 0.024(2) 0.022(2) 0.034(2) 0.015(2) 0.013(2) 0.009(2)
N3 0.030(2) 0.025(2) 0.037(2) 0.012(2) 0.014(2) 0.000(2)
N4 0.019(2) 0.032(2) 0.023(2) 0.014(2) 0.010(2) 0.009(2)
N5 0.033(2) 0.057(3) 0.045(3) 0.035(2) 0.019(2) 0.014(2)
N6 0.024(2) 0.023(2) 0.017(2) 0.011(2) 0.012(1) 0.008(1)
N7 0.020(2) 0.024(2) 0.024(2) 0.013(2) 0.009(2) 0.005(2)
N8 0.023(2) 0.026(2) 0.025(2) 0.011(2) 0.012(2) 0.000(2)
N9 0.017(2) 0.019(2) 0.023(2) 0.010(1) 0.011(1) 0.007(1)
N10 0.026(2) 0.025(2) 0.023(2) 0.019(2) 0.010(2) 0.006(2)
C1 0.038(3) 0.031(3) 0.031(3) 0.016(2) 0.019(2) 0.015(2)
C2 0.036(3) 0.031(3) 0.031(3) 0.013(2) 0.013(2) 0.017(2)
C3 0.036(2) 0.022(2) 0.020(2) 0.012(2) 0.017(2) 0.010(2)
C4 0.025(2) 0.029(3) 0.050(3) 0.015(2) 0.017(2) 0.024(2)
C5 0.026(2) 0.022(2) 0.041(3) 0.016(2) 0.017(2) 0.013(2)
C6 0.027(2) 0.019(2) 0.056(3) 0.011(2) 0.022(2) 0.006(2)
C7 0.024(2) 0.028(2) 0.031(3) 0.016(2) 0.013(2) 0.002(2)
C8 0.049(3) 0.038(3) 0.044(4) 0.009(3) 0.014(3) -0.007(3)
C9 0.034(2) 0.028(2) 0.021(2) 0.016(2) 0.009(2) -0.001(2)
C10 0.033(3) 0.076(5) 0.044(4) 0.026(3) 0.014(3) 0.029(3)
C11 0.049(4) 0.090(6) 0.045(4) 0.034(4) 0.008(3) 0.032(4)
C12 0.074(4) 0.051(4) 0.027(3) 0.024(3) 0.024(3) 0.012(3)
C13 0.055(3) 0.044(3) 0.051(4) 0.030(3) 0.036(3) 0.019(3)
C14 0.037(3) 0.037(3) 0.049(3) 0.023(2) 0.025(3) 0.017(3)
C15 0.035(3) 0.027(2) 0.036(3) 0.011(2) 0.025(2) 0.008(2)
C16 0.019(2) 0.030(2) 0.028(3) 0.008(2) 0.011(2) 0.005(2)
C17 0.029(2) 0.056(3) 0.039(3) 0.022(2) 0.022(2) 0.017(3)
C18 0.024(2) 0.040(3) 0.030(3) 0.022(2) 0.010(2) 0.012(2)
C19 0.078(5) 0.102(6) 0.075(5) 0.080(5) 0.050(4) 0.046(4)
C20 0.042(3) 0.045(3) 0.027(3) 0.030(3) 0.010(2) 0.015(2)
C21 0.082(5) 0.096(6) 0.058(4) 0.075(5) 0.039(4) 0.045(4)
C22 0.095(5) 0.100(6) 0.068(5) 0.086(5) 0.046(4) 0.057(5)
C23 0.086(5) 0.060(4) 0.038(3) 0.047(4) 0.026(3) 0.031(3)
C24 0.050(3) 0.036(3) 0.032(3) 0.025(3) 0.019(2) 0.014(2)
C25 0.041(3) 0.033(3) 0.025(2) 0.024(2) 0.014(2) 0.011(2)
C26 0.025(2) 0.029(2) 0.018(2) 0.015(2) 0.011(2) 0.008(2)
C27 0.022(2) 0.029(2) 0.023(2) 0.015(2) 0.008(2) 0.006(2)
C28 0.027(2) 0.032(3) 0.023(2) 0.013(2) 0.011(2) 0.004(2)
C29 0.017(2) 0.024(2) 0.024(2) 0.012(2) 0.009(2) 0.003(2)
C30 0.036(3) 0.039(3) 0.034(3) 0.020(2) 0.017(2) -0.004(2)
C31 0.023(2) 0.023(2) 0.023(2) 0.012(2) 0.007(2) -0.001(2)
C32 0.025(2) 0.036(3) 0.040(3) 0.021(2) 0.013(2) 0.011(2)
C33 0.033(3) 0.033(3) 0.047(3) 0.022(2) 0.013(2) 0.013(2)
C34 0.035(3) 0.031(3) 0.037(3) 0.018(2) 0.011(2) 0.014(2)
C35 0.033(3) 0.035(3) 0.042(3) 0.019(2) 0.019(2) 0.010(2)
C36 0.029(2) 0.027(2) 0.035(3) 0.018(2) 0.015(2) 0.007(2)
C37 0.020(2) 0.030(2) 0.021(2) 0.011(2) 0.013(2) 0.008(2)
C38 0.017(2) 0.031(2) 0.020(2) 0.013(2) 0.008(2) 0.006(2)
C39 0.025(2) 0.035(3) 0.022(2) 0.019(2) 0.012(2) 0.004(2)
C40 0.018(2) 0.021(2) 0.022(2) 0.012(2) 0.008(2) 0.005(2)
C41 0.042(3) 0.033(3) 0.036(3) 0.030(2) 0.015(2) 0.009(2)
C42 0.026(2) 0.025(2) 0.033(3) 0.020(2) 0.015(2) 0.015(2)
C43 0.025(2) 0.025(2) 0.042(3) 0.018(2) 0.013(2) 0.016(2)
C44 0.032(3) 0.033(3) 0.075(4) 0.023(2) 0.029(3) 0.033(3)
C45 0.053(3) 0.056(4) 0.066(4) 0.046(3) 0.045(3) 0.049(3)
C46 0.054(3) 0.045(3) 0.037(3) 0.039(3) 0.029(3) 0.027(2)
C47 0.033(2) 0.030(2) 0.032(3) 0.025(2) 0.019(2) 0.019(2)
Cl1 0.0532(8) 0.0609(9) 0.0509(9) 0.0335(7) 0.0406(7) 0.0332(7)
Cl2 0.0371(7) 0.0552(9) 0.0406(8) 0.0219(6) 0.0233(6) 0.0120(6)
O5 0.056(3) 0.084(4) 0.084(4) 0.031(3) 0.057(3) 0.047(3)
O6 0.059(3) 0.159(6) 0.076(4) 0.040(4) 0.036(3) 0.072(4)
O7 0.160(6) 0.094(5) 0.156(7) 0.093(5) 0.120(6) 0.078(5)
O8 0.082(3) 0.087(4) 0.069(4) 0.023(3) 0.062(3) 0.017(3)
O9 0.110(5) 0.113(5) 0.115(5) 0.059(4) 0.096(4) 0.057(4)
O10 0.085(4) 0.077(4) 0.052(3) 0.017(3) 0.005(3) 0.008(3)
O11 0.091(4) 0.170(7) 0.095(5) 0.093(5) 0.032(4) -0.019(5)
O12 0.044(3) 0.118(5) 0.108(5) 0.009(3) 0.004(3) 0.071(4)
N11 0.030(7) 0.12(2) 0.19(2) 0.008(8) 0.06(1) -0.01(1)
N12 0.140(9) 0.20(1) 0.110(8) 0.105(9) 0.071(7) 0.091(8)
N13 0.089(10) 0.10(1) 0.09(1) -0.008(9) 0.079(10) -0.013(9)
C48 0.030(7) 0.034(7) 0.20(2) 0.002(6) 0.06(1) -0.03(1)
C49 0.062(10) 0.07(1) 0.21(3) 0.012(9) 0.07(1) -0.06(1)
C50 0.113(8) 0.16(1) 0.079(7) 0.093(8) 0.059(6) 0.080(8)
C51 0.127(9) 0.101(8) 0.093(8) 0.056(7) 0.069(7) 0.024(6)
C52 0.058(8) 0.057(8) 0.045(8) -0.015(7) 0.038(7) -0.016(6)
C53 0.057(8) 0.073(10) 0.038(7) 0.005(7) 0.028(6) 0.011(7)

loop_
_atom_type_symbol
_atom_type_description
_atom_type_scat_dispersion_real
_atom_type_scat_dispersion_imag
_atom_type_scat_source
H H 0.000 0.000
;International Tables for Crystallography
(1992, Vol. C, Table 6.1.1.2)
;
C C 0.003 0.002
;International Tables for Crystallography
(1992, Vol. C, Tables 4.2.6.8 and 6.1.1.1)
;
N N 0.006 0.003
;International Tables for Crystallography
(1992, Vol. C, Tables 4.2.6.8 and 6.1.1.1)
;
O O 0.011 0.006
;International Tables for Crystallography
(1992, Vol. C, Tables 4.2.6.8 and 6.1.1.1)
;
Cl Cl 0.148 0.159
;International Tables for Crystallography
(1992, Vol. C, Tables 4.2.6.8 and 6.1.1.1)
;
Fe Fe 0.346 0.844
;International Tables for Crystallography
(1992, Vol. C, Tables 4.2.6.8 and 6.1.1.1)
;

loop_
_geom_angle_atom_site_label_1
_geom_angle_atom_site_label_2
_geom_angle_atom_site_label_3
_geom_angle
_geom_angle_site_symmetry_1
_geom_angle_site_symmetry_2
_geom_angle_site_symmetry_3
_geom_angle_publ_flag
O1 Fe1 O2 101.3(1) . . . yes
O1 Fe1 O4 89.3(1) . . 2_556 yes
O1 Fe1 N1 79.1(1) . . . yes
O1 Fe1 N2 154.0(1) . . . yes
O1 Fe1 N4 90.2(1) . . . yes
O2 Fe1 O4 94.5(1) . . 2_556 yes
O2 Fe1 N1 162.9(1) . . . yes
O2 Fe1 N2 104.5(1) . . . yes
O2 Fe1 N4 84.9(1) . . . yes
O4 Fe1 N1 102.6(1) 2_556 . . yes
O4 Fe1 N2 92.1(1) 2_556 . . yes
O4 Fe1 N4 179.1(1) 2_556 . . yes
N1 Fe1 N2 75.3(2) . . . yes
N1 Fe1 N4 78.0(2) . . . yes
N2 Fe1 N4 88.7(1) . . . yes
O1 Fe2 O3 86.9(1) . . . yes
O1 Fe2 O3 83.1(1) . . 2_556 yes
O1 Fe2 O4 169.2(1) . . . yes
O1 Fe2 N6 76.9(1) . . . yes
O1 Fe2 N9 97.8(1) . . . yes
O3 Fe2 O3 85.1(1) . . 2_556 yes
O3 Fe2 O4 97.6(1) . . . yes
O3 Fe2 N6 163.7(1) . . . yes
O3 Fe2 N9 103.6(1) . . . yes
O3 Fe2 O4 87.5(1) 2_556 . . yes
O3 Fe2 N6 93.7(1) 2_556 . . yes
O3 Fe2 N9 171.3(1) 2_556 . . yes
O4 Fe2 N6 98.5(1) . . . yes
O4 Fe2 N9 90.7(1) . . . yes
N6 Fe2 N9 78.2(1) . . . yes
Fe1 O1 Fe2 126.8(1) . . . yes
Fe1 O1 C1 113.3(3) . . . yes
Fe2 O1 C1 116.8(3) . . . yes
Fe1 O2 C25 134.6(3) . . . yes
Fe2 O3 Fe2 94.9(1) . . 2_556 yes
Fe1 O4 Fe2 126.6(2) 2_556 . . yes
Fe1 N1 C2 102.2(3) . . . yes
Fe1 N1 C4 106.7(3) . . . yes
Fe1 N1 C15 110.6(3) . . . yes
C2 N1 C4 111.1(4) . . . yes
C2 N1 C15 115.3(4) . . . yes
C4 N1 C15 110.4(3) . . . yes
Fe1 N2 C5 113.8(3) . . . yes
Fe1 N2 C7 135.4(3) . . . yes
C5 N2 C7 106.7(4) . . . yes
C6 N3 C7 108.5(4) . . . yes
C6 N3 C8 124.1(5) . . . yes
C7 N3 C8 127.3(5) . . . yes
Fe1 N4 C16 116.8(3) . . . yes
Fe1 N4 C18 129.4(3) . . . yes
C16 N4 C18 108.3(4) . . . yes
C17 N5 C18 108.0(4) . . . yes
C17 N5 C19 123.9(5) . . . yes
C18 N5 C19 128.0(5) . . . yes
Fe2 N6 C3 102.3(3) . . . yes
Fe2 N6 C26 115.3(3) . . . yes
Fe2 N6 C37 108.0(3) . . . yes
C3 N6 C26 108.8(3) . . . yes
C3 N6 C37 109.8(3) . . . yes
C26 N6 C37 112.2(3) . . . yes
C27 N7 C29 106.0(4) . . . yes
C28 N8 C29 107.3(4) . . . yes
C28 N8 C30 123.8(4) . . . yes
C29 N8 C30 128.8(4) . . . yes
Fe2 N9 C38 114.8(3) . . . yes
Fe2 N9 C40 136.4(3) . . . yes
C38 N9 C40 106.6(4) . . . yes
C39 N10 C40 108.2(4) . . . yes
C39 N10 C41 124.3(4) . . . yes
C40 N10 C41 127.2(4) . . . yes
O1 C1 C2 110.6(4) . . . yes
O1 C1 C3 110.5(4) . . . yes
C2 C1 C3 111.2(4) . . . yes
N1 C2 C1 106.9(4) . . . yes
N6 C3 C1 108.0(4) . . . yes
N1 C4 C5 105.1(4) . . . yes
N2 C5 C4 117.3(4) . . . yes
N2 C5 C6 108.5(4) . . . yes
C4 C5 C6 134.1(5) . . . yes
N3 C6 C5 106.5(4) . . . yes
N2 C7 N3 109.9(4) . . . yes
N2 C7 C9 125.8(4) . . . yes
N3 C7 C9 124.2(4) . . . yes
C7 C9 C10 121.0(5) . . . yes
C7 C9 C14 120.0(4) . . . yes
C10 C9 C14 118.9(5) . . . yes
C9 C10 C11 119.8(6) . . . yes
C10 C11 C12 120.4(6) . . . yes
C11 C12 C13 120.0(6) . . . yes
C12 C13 C14 120.1(5) . . . yes
C9 C14 C13 120.6(5) . . . yes
N1 C15 C16 110.4(4) . . . yes
N4 C16 C15 117.3(4) . . . yes
N4 C16 C17 108.5(5) . . . yes
C15 C16 C17 134.1(5) . . . yes
N5 C17 C16 107.0(4) . . . yes
N4 C18 N5 108.1(4) . . . yes
N4 C18 C20 122.4(4) . . . yes
N5 C18 C20 129.5(5) . . . yes
C18 C20 C21 124.9(5) . . . yes
C18 C20 C25 119.3(4) . . . yes
C21 C20 C25 115.8(5) . . . yes
C20 C21 C22 123.5(6) . . . yes
C21 C22 C23 119.6(5) . . . yes
C22 C23 C24 121.0(6) . . . yes
C23 C24 C25 120.2(6) . . . yes
O2 C25 C20 123.6(4) . . . yes
O2 C25 C24 116.4(5) . . . yes
C20 C25 C24 120.0(5) . . . yes
N6 C26 C27 113.3(4) . . . yes
N7 C27 C26 123.5(4) . . . yes
N7 C27 C28 109.7(4) . . . yes
C26 C27 C28 126.4(4) . . . yes
N8 C28 C27 106.6(4) . . . yes
N7 C29 N8 110.3(4) . . . yes
N7 C29 C31 124.9(4) . . . yes
N8 C29 C31 124.8(4) . . . yes
C29 C31 C32 123.3(4) . . . yes
C29 C31 C36 118.0(4) . . . yes
C32 C31 C36 118.7(5) . . . yes
C31 C32 C33 120.0(4) . . . yes
C32 C33 C34 121.5(5) . . . yes
C33 C34 C35 118.4(5) . . . yes
C34 C35 C36 120.3(5) . . . yes
C31 C36 C35 121.1(4) . . . yes
N6 C37 C38 109.3(3) . . . yes
N9 C38 C37 118.0(4) . . . yes
N9 C38 C39 109.6(4) . . . yes
C37 C38 C39 132.4(4) . . . yes
N10 C39 C38 106.0(4) . . . yes
N9 C40 N10 109.5(4) . . . yes
N9 C40 C42 126.3(4) . . . yes
N10 C40 C42 124.2(4) . . . yes
C40 C42 C43 120.1(4) . . . yes
C40 C42 C47 120.5(4) . . . yes
C43 C42 C47 119.3(4) . . . yes
C42 C43 C44 120.0(5) . . . yes
C43 C44 C45 120.7(5) . . . yes
C44 C45 C46 119.4(5) . . . yes
C45 C46 C47 120.6(5) . . . yes
C42 C47 C46 120.1(4) . . . yes
O5 Cl1 O6 108.7(3) . . . yes
O5 Cl1 O7 108.9(4) . . . yes
O5 Cl1 O8 110.4(3) . . . yes
O6 Cl1 O7 109.8(5) . . . yes
O6 Cl1 O8 108.8(4) . . . yes
O7 Cl1 O8 110.2(4) . . . yes
O9 Cl2 O10 111.2(4) . . . yes
O9 Cl2 O11 112.3(5) . . . yes
O9 Cl2 O12 107.6(4) . . . yes
O10 Cl2 O11 107.3(4) . . . yes
O10 Cl2 O12 110.3(4) . . . yes
O11 Cl2 O12 108.0(5) . . . yes
N11 C48 C49 172(2) . . . yes
N12 C50 C51 178(1) . . . yes
N13 C52 C53 179(2) . . . yes

loop_
_geom_bond_atom_site_label_1
_geom_bond_atom_site_label_2
_geom_bond_distance
_geom_bond_site_symmetry_1
_geom_bond_site_symmetry_2
_geom_bond_publ_flag
Fe1 O1 2.043(3) . . yes
Fe1 O2 1.913(3) . . yes
Fe1 O4 1.985(3) . 2_556 yes
Fe1 N1 2.268(4) . . yes
Fe1 N2 2.156(4) . . yes
Fe1 N4 2.077(4) . . yes
Fe2 O1 2.061(3) . . yes
Fe2 O3 1.954(3) . . yes
Fe2 O3 2.035(3) . 2_556 yes
Fe2 O4 1.990(3) . . yes
Fe2 N6 2.236(4) . . yes
Fe2 N9 2.117(3) . . yes
O1 C1 1.429(6) . . yes
O2 C25 1.363(6) . . yes
N1 C2 1.467(6) . . yes
N1 C4 1.482(7) . . yes
N1 C15 1.497(6) . . yes
N2 C5 1.395(6) . . yes
N2 C7 1.331(6) . . yes
N3 C6 1.368(7) . . yes
N3 C7 1.357(6) . . yes
N3 C8 1.452(7) . . yes
N4 C16 1.369(6) . . yes
N4 C18 1.338(6) . . yes
N5 C17 1.384(8) . . yes
N5 C18 1.354(7) . . yes
N5 C19 1.470(7) . . yes
N6 C3 1.476(6) . . yes
N6 C26 1.498(6) . . yes
N6 C37 1.490(6) . . yes
N7 C27 1.377(6) . . yes
N7 C29 1.328(6) . . yes
N8 C28 1.360(6) . . yes
N8 C29 1.377(6) . . yes
N8 C30 1.469(6) . . yes
N9 C38 1.382(6) . . yes
N9 C40 1.340(5) . . yes
N10 C39 1.383(6) . . yes
N10 C40 1.359(6) . . yes
N10 C41 1.467(6) . . yes
C1 C2 1.475(7) . . yes
C1 C3 1.546(7) . . yes
C4 C5 1.479(7) . . yes
C5 C6 1.371(7) . . yes
C7 C9 1.462(7) . . yes
C9 C10 1.403(8) . . yes
C9 C14 1.387(7) . . yes
C10 C11 1.375(9) . . yes
C11 C12 1.38(1) . . yes
C12 C13 1.375(9) . . yes
C13 C14 1.375(8) . . yes
C15 C16 1.498(7) . . yes
C16 C17 1.340(7) . . yes
C18 C20 1.449(7) . . yes
C20 C21 1.382(8) . . yes
C20 C25 1.456(8) . . yes
C21 C22 1.40(1) . . yes
C22 C23 1.36(1) . . yes
C23 C24 1.384(8) . . yes
C24 C25 1.403(7) . . yes
C26 C27 1.496(6) . . yes
C27 C28 1.368(7) . . yes
C29 C31 1.458(7) . . yes
C31 C32 1.395(7) . . yes
C31 C36 1.390(7) . . yes
C32 C33 1.384(7) . . yes
C33 C34 1.388(8) . . yes
C34 C35 1.394(7) . . yes
C35 C36 1.385(7) . . yes
C37 C38 1.495(7) . . yes
C38 C39 1.359(7) . . yes
C40 C42 1.463(6) . . yes
C42 C43 1.406(6) . . yes
C42 C47 1.389(7) . . yes
C43 C44 1.376(8) . . yes
C44 C45 1.393(9) . . yes
C45 C46 1.384(8) . . yes
C46 C47 1.390(7) . . yes
Cl1 O5 1.423(4) . . yes
Cl1 O6 1.402(6) . . yes
Cl1 O7 1.415(6) . . yes
Cl1 O8 1.409(5) . . yes
Cl2 O9 1.402(5) . . yes
Cl2 O10 1.421(5) . . yes
Cl2 O11 1.376(6) . . yes
Cl2 O12 1.423(6) . . yes
N11 C48 1.03(2) . . yes
N12 C50 1.24(1) . . yes
N13 C52 1.12(2) . . yes
C48 C49 1.37(3) . . yes
C50 C51 1.32(1) . . yes
C52 C53 1.46(2) . . yes

loop_
_geom_contact_atom_site_label_1
_geom_contact_atom_site_label_2
_geom_contact_distance
_geom_contact_site_symmetry_1
_geom_contact_site_symmetry_2
_geom_contact_publ_flag
O5 C1 3.276(7) . 2_556 ?
O5 C19 3.315(8) . 1_655 ?
O5 C37 3.321(6) . 2_556 ?
O5 C53 3.34(1) . 2_655 ?
O5 C3 3.403(7) . 2_556 ?
O6 C17 3.352(8) . 2_556 ?
O6 C34 3.503(8) . 2_666 ?
O6 C41 3.524(7) . 1_655 ?
O7 C51 3.35(1) . . ?
O7 C6 3.577(8) . 1_665 ?
O8 C53 3.31(1) . 2_655 ?
O8 C12 3.335(8) . 2_555 ?
O8 C35 3.387(7) . 2_666 ?
O8 C34 3.401(7) . 2_666 ?
O8 C22 3.593(9) . 1_655 ?
O9 N3 3.213(8) . 2_556 ?
O9 C7 3.401(7) . 2_556 ?
O9 C8 3.471(9) . 2_556 ?
O9 C10 3.520(8) . 2_556 ?
O9 C16 3.529(9) . 2_556 ?
O9 C6 3.563(8) . 2_556 ?
O10 C49 3.30(2) . 2_767 ?
O10 C30 3.479(9) . 2_667 ?
O10 C51 3.58(1) . 2_666 ?
O11 C39 3.286(7) . 1_655 ?
O11 C30 3.460(8) . 1_655 ?
O11 C41 3.530(9) . 1_655 ?
O12 C15 3.319(7) . 2_556 ?
O12 C45 3.442(8) . 2_666 ?
O12 C51 3.53(1) . 2_666 ?
N8 C8 3.498(8) . 1_666 ?
N11 C28 3.25(1) . 1_655 ?
N11 C53 3.36(3) . 1_556 ?
N11 C19 3.37(2) . 2_556 ?
N12 C28 3.20(1) . 1_554 ?
N12 C53 3.24(2) . 2_655 ?
N12 C52 3.35(2) . 2_655 ?
N12 C52 3.42(2) . 1_455 ?
N12 C53 3.52(2) . 1_455 ?
N12 C26 3.60(1) . 1_554 ?
N13 C50 3.35(2) . 1_655 ?
N13 C51 3.40(2) . 1_655 ?
N13 C24 3.48(1) . 1_655 ?
C12 C35 3.585(8) . 1_444 ?
C41 C44 3.420(7) . 2_566 ?
C50 C52 3.40(2) . 1_455 ?
C50 C53 3.51(2) . 2_655 ?
